data_1554454
loop_
_publ_author_name
'Khasiyatullina, Nadezhda R.'
'Baronova, Tamara A.'
'Mironova, Ekaterina V.'
'Fayzullin, Robert R.'
'Litvinov, Igor A.'
'Efimov, Sergey V.'
'Musin, Rashid Z.'
'Klochkov, Vladimir V.'
'Mironov, Vladimir F.'

_publ_section_title
;
 Tandem dihetero-Diels--Alder and Huisgen cycloaddition reactions.
 Synthesis, crystal structure and hydrolysis of the novel cage
 phosphoranes
;
_journal_issue 21
_journal_name_full 'Organic Chemistry Frontiers'
_journal_page_first 3113
_journal_paper_doi 10.1039/C8QO00915E
_journal_volume 5
_journal_year 2018
_chemical_formula_moiety 'C20 H11 F12 O5 P'
_chemical_formula_sum 'C20 H11 F12 O5 P'
_chemical_formula_weight 590.26
_chemical_melting_point 423
_chemical_name_systematic
1,1-phenylenedioxa-5-phenyl-3,3,7,7-tetrakis(trifluoromethyl)-1-phospha-2,6,8-trioxabicyclo[4.3.2(1,5)]octane
_chemical_properties_physical 'hygroscopic, air-sensitive'
_space_group_crystal_system monoclinic
_space_group_IT_number 14
_space_group_name_Hall '-P 2ybc'
_space_group_name_H-M_alt 'P 1 21/c 1'
_atom_sites_solution_hydrogens geom
_audit_creation_method SHELXL-2018/3
_audit_update_record
;
2018-06-27 deposited with the CCDC.
2018-09-26 downloaded from the CCDC.
;
_cell_angle_alpha 90
_cell_angle_beta 112.816(7)
_cell_angle_gamma 90
_cell_formula_units_Z 4
_cell_length_a 15.787(9)
_cell_length_b 10.811(6)
_cell_length_c 13.977(8)
_cell_measurement_reflns_used 5066
_cell_measurement_temperature 293(2)
_cell_measurement_theta_max 21.53
_cell_measurement_theta_min 2.35
_cell_volume 2199(2)
_computing_cell_refinement 'APEX2 v2014.11-0 (Bruker AXS)'
_computing_data_collection 'APEX2 v2014.11-0 (Bruker AXS)'
_computing_data_reduction 'APEX2 v2014.11-0 (Bruker AXS)'
_computing_molecular_graphics
;
WinGX (Farrugia, 2012); Olex2 (Dolomanov et al., 2009);
ORTEP-3 (Farrugia, 2012); PLATON (Spek, 2009)
;
_computing_publication_material 'enCIFer (Allen, 2004)'
_computing_structure_refinement 'SHELXL-2018/3 (Sheldrick, 2015)'
_computing_structure_solution 'SHELXT-2018/2 (Sheldrick, 2015)'
_diffrn_ambient_temperature 293(2)
_diffrn_measured_fraction_theta_full 0.997
_diffrn_measured_fraction_theta_max 0.997
_diffrn_measurement_device_type 'Bruker APEX-II CCD'
_diffrn_measurement_method '\w scans'
_diffrn_radiation_probe x-ray
_diffrn_radiation_type MoK\a
_diffrn_radiation_wavelength 0.71073
_diffrn_reflns_av_R_equivalents 0.0363
_diffrn_reflns_av_unetI/netI 0.0268
_diffrn_reflns_Laue_measured_fraction_full 0.997
_diffrn_reflns_Laue_measured_fraction_max 0.997
_diffrn_reflns_limit_h_max 19
_diffrn_reflns_limit_h_min -18
_diffrn_reflns_limit_k_max 12
_diffrn_reflns_limit_k_min -13
_diffrn_reflns_limit_l_max 16
_diffrn_reflns_limit_l_min -16
_diffrn_reflns_number 20876
_diffrn_reflns_point_group_measured_fraction_full 0.997
_diffrn_reflns_point_group_measured_fraction_max 0.997
_diffrn_reflns_theta_full 25.242
_diffrn_reflns_theta_max 25.400
_diffrn_reflns_theta_min 2.347
_diffrn_source 'sealed tube'
_exptl_absorpt_coefficient_mu 0.260
_exptl_absorpt_correction_T_max 0.9794
_exptl_absorpt_correction_T_min 0.9085
_exptl_absorpt_correction_type numerical
_exptl_absorpt_process_details SADABS-2014/5
_exptl_crystal_colour colorless
_exptl_crystal_density_diffrn 1.783
_exptl_crystal_description prism
_exptl_crystal_F_000 1176
_exptl_crystal_recrystallization_method 'crystallized from tetrachloromethane solution'
_exptl_crystal_size_max 0.407
_exptl_crystal_size_mid 0.319
_exptl_crystal_size_min 0.168
_refine_diff_density_max 0.313
_refine_diff_density_min -0.273
_refine_diff_density_rms 0.044
_refine_ls_extinction_method none
_refine_ls_goodness_of_fit_ref 1.028
_refine_ls_hydrogen_treatment constr
_refine_ls_matrix_type full
_refine_ls_number_parameters 398
_refine_ls_number_reflns 4023
_refine_ls_number_restraints 212
_refine_ls_restrained_S_all 1.007
_refine_ls_R_factor_all 0.0611
_refine_ls_R_factor_gt 0.0444
_refine_ls_shift/su_max 0.000
_refine_ls_shift/su_mean 0.000
_refine_ls_structure_factor_coef Fsqd
_refine_ls_weighting_details 'w=1/[\s^2^(Fo^2^)+(0.0536P)^2^+1.3951P] where P=(Fo^2^+2Fc^2^)/3'
_refine_ls_weighting_scheme calc
_refine_ls_wR_factor_gt 0.1116
_refine_ls_wR_factor_ref 0.1226
_reflns_Friedel_coverage 0.000
_reflns_number_gt 3018
_reflns_number_total 4023
_reflns_threshold_expression 'I > 2\s(I)'
_cod_data_source_file c8qo00915e2.cif
_cod_data_source_block bar56
_cod_original_sg_symbol_H-M 'P 21/c'
_cod_database_code 1554454
_shelx_shelxl_version_number 2018/3
_shelx_space_group_comment
;
The symmetry employed for this shelxl refinement is uniquely defined
by the following loop, which should always be used as a source of
symmetry information in preference to the above space-group names.
They are only intended as comments.
;
_shelx_estimated_absorpt_t_min 0.902
_shelx_estimated_absorpt_t_max 0.958

loop_
_space_group_symop_operation_xyz
'x, y, z'
'-x, y+1/2, -z+1/2'
'-x, -y, -z'
'x, -y-1/2, z-1/2'

loop_
_atom_site_label
_atom_site_type_symbol
_atom_site_fract_x
_atom_site_fract_y
_atom_site_fract_z
_atom_site_U_iso_or_equiv
_atom_site_adp_type
_atom_site_occupancy
_atom_site_site_symmetry_order
_atom_site_calc_flag
_atom_site_refinement_flags_posn
_atom_site_refinement_flags_adp
_atom_site_refinement_flags_occupancy
_atom_site_disorder_assembly
_atom_site_disorder_group
P1 P 0.23180(4) 0.60299(6) 0.70564(5) 0.04131(19) Uani 1 1 d . . . . .
O1 O 0.15506(12) 0.62602(17) 0.75892(15) 0.0525(5) Uani 1 1 d . . . . .
O2 O 0.17766(11) 0.48368(16) 0.64483(14) 0.0452(4) Uani 1 1 d . . . . .
O3 O 0.20831(12) 0.73477(16) 0.64759(15) 0.0489(5) Uani 1 1 d . . . . .
O6 O 0.37413(12) 0.46329(17) 0.80021(14) 0.0501(5) Uani 1 1 d . . . . .
O8 O 0.31625(11) 0.59763(15) 0.66368(13) 0.0421(4) Uani 1 1 d . . . . .
F1 F 0.18701(16) 0.24099(17) 0.68614(17) 0.0852(6) Uani 1 1 d . . . . .
F2 F 0.07088(13) 0.28709(19) 0.55272(19) 0.0918(7) Uani 1 1 d . . . . .
F3 F 0.18350(15) 0.19044(17) 0.53793(18) 0.0892(7) Uani 1 1 d . . . . .
F4 F 0.21031(18) 0.5505(2) 0.46091(15) 0.1016(8) Uani 1 1 d . . . . .
F5 F 0.17672(18) 0.3687(2) 0.40608(16) 0.1008(7) Uani 1 1 d . . . . .
F6 F 0.08058(15) 0.4767(3) 0.44138(18) 0.1181(10) Uani 1 1 d . . . . .
F7 F 0.22119(13) 0.39127(17) 0.84844(15) 0.0713(5) Uani 1 1 d . . . . .
F8 F 0.35387(13) 0.40365(19) 0.97038(15) 0.0794(6) Uani 1 1 d . . . . .
F9 F 0.25249(14) 0.5414(2) 0.95697(15) 0.0811(6) Uani 1 1 d . . . . .
F10 F 0.43744(13) 0.6942(2) 0.85139(16) 0.0827(6) Uani 1 1 d . . . . .
F11 F 0.32909(14) 0.74903(19) 0.89687(18) 0.0912(7) Uani 1 1 d . . . . .
F12 F 0.43403(15) 0.6244(2) 0.99034(15) 0.0941(7) Uani 1 1 d . . . . .
C3 C 0.20803(18) 0.4020(2) 0.5836(2) 0.0482(6) Uani 1 1 d . . . . .
C4 C 0.31328(19) 0.3828(3) 0.6248(2) 0.0556(7) Uani 1 1 d . . . . .
H4A H 0.328981 0.306179 0.663815 0.067 Uiso 1 1 calc R U . . .
H4B H 0.331660 0.375219 0.566378 0.067 Uiso 1 1 calc R U . . .
C5 C 0.36652(17) 0.4889(2) 0.6941(2) 0.0443(6) Uani 1 1 d D U . . .
C161 C 0.4631(8) 0.507(3) 0.701(2) 0.049(5) Uani 0.54(3) 1 d D U P A 1
C171 C 0.4807(8) 0.5969(13) 0.6408(14) 0.062(3) Uani 0.54(3) 1 d D U P A 1
H171 H 0.433565 0.647759 0.598421 0.074 Uiso 0.54(3) 1 calc R U P A 1
C181 C 0.5691(9) 0.6112(14) 0.6444(16) 0.071(3) Uani 0.54(3) 1 d D U P A 1
H181 H 0.581093 0.671115 0.603597 0.086 Uiso 0.54(3) 1 calc R U P A 1
C191 C 0.6385(10) 0.538(2) 0.7074(18) 0.068(4) Uani 0.54(3) 1 d D U P A 1
H191 H 0.698089 0.549320 0.711201 0.081 Uiso 0.54(3) 1 calc R U P A 1
C201 C 0.6202(10) 0.4465(17) 0.7656(15) 0.068(4) Uani 0.54(3) 1 d D U P A 1
H201 H 0.667497 0.395687 0.807792 0.082 Uiso 0.54(3) 1 calc R U P A 1
C211 C 0.5318(9) 0.4299(16) 0.7617(13) 0.054(3) Uani 0.54(3) 1 d D U P A 1
H211 H 0.519313 0.367384 0.800012 0.065 Uiso 0.54(3) 1 calc R U P A 1
C162 C 0.4609(8) 0.506(3) 0.690(2) 0.042(5) Uani 0.46(3) 1 d D U P A 2
C172 C 0.4688(10) 0.5690(19) 0.6083(15) 0.063(4) Uani 0.46(3) 1 d D U P A 2
H172 H 0.416147 0.598306 0.555078 0.075 Uiso 0.46(3) 1 calc R U P A 2
C182 C 0.5536(12) 0.590(2) 0.6045(18) 0.081(4) Uani 0.46(3) 1 d D U P A 2
H182 H 0.557535 0.631761 0.548289 0.097 Uiso 0.46(3) 1 calc R U P A 2
C192 C 0.6312(12) 0.549(3) 0.682(2) 0.078(5) Uani 0.46(3) 1 d D U P A 2
H192 H 0.688135 0.563639 0.678850 0.094 Uiso 0.46(3) 1 calc R U P A 2
C202 C 0.6256(10) 0.487(2) 0.7656(16) 0.068(4) Uani 0.46(3) 1 d D U P A 2
H202 H 0.678608 0.458584 0.818773 0.082 Uiso 0.46(3) 1 calc R U P A 2
C212 C 0.5399(10) 0.467(2) 0.7696(14) 0.057(4) Uani 0.46(3) 1 d D U P A 2
H212 H 0.536020 0.426452 0.826564 0.068 Uiso 0.46(3) 1 calc R U P A 2
C7 C 0.32146(17) 0.5460(2) 0.8319(2) 0.0462(6) Uani 1 1 d . . . . .
C8 C 0.10714(17) 0.7347(2) 0.7272(2) 0.0497(7) Uani 1 1 d D . . . .
C9 C 0.03910(19) 0.7809(3) 0.7547(3) 0.0627(8) Uani 1 1 d D . . . .
H9 H 0.017858 0.738100 0.798664 0.075 Uiso 1 1 calc R U . . .
C10 C 0.0035(2) 0.8952(3) 0.7132(3) 0.0758(11) Uani 1 1 d . . . . .
H10 H -0.042964 0.929971 0.729884 0.091 Uiso 1 1 calc R U . . .
C11 C 0.0348(2) 0.9580(3) 0.6486(3) 0.0767(10) Uani 1 1 d . . . . .
H11 H 0.009056 1.034273 0.622404 0.092 Uiso 1 1 calc R U . . .
C12 C 0.1039(2) 0.9111(3) 0.6210(3) 0.0663(9) Uani 1 1 d D . . . .
H12 H 0.125659 0.953371 0.577139 0.080 Uiso 1 1 calc R U . . .
C13 C 0.13772(17) 0.7988(2) 0.6627(2) 0.0496(7) Uani 1 1 d D . . . .
C14 C 0.1613(2) 0.2785(3) 0.5899(3) 0.0604(8) Uani 1 1 d . . . . .
C15 C 0.1684(2) 0.4506(3) 0.4720(3) 0.0670(8) Uani 1 1 d . . . . .
C22 C 0.2863(2) 0.4696(3) 0.9026(2) 0.0596(8) Uani 1 1 d . . . . .
C23 C 0.3812(2) 0.6542(3) 0.8946(2) 0.0612(8) Uani 1 1 d . . . . .

loop_
_atom_site_aniso_label
_atom_site_aniso_U_11
_atom_site_aniso_U_22
_atom_site_aniso_U_33
_atom_site_aniso_U_23
_atom_site_aniso_U_13
_atom_site_aniso_U_12
P1 0.0378(4) 0.0407(4) 0.0472(4) 0.0028(3) 0.0184(3) 0.0022(3)
O1 0.0493(11) 0.0516(11) 0.0657(12) 0.0077(9) 0.0321(10) 0.0098(9)
O2 0.0386(9) 0.0450(10) 0.0547(11) -0.0017(8) 0.0210(8) -0.0017(7)
O3 0.0426(10) 0.0425(10) 0.0635(12) 0.0074(8) 0.0227(9) 0.0053(8)
O6 0.0494(10) 0.0542(11) 0.0516(11) 0.0111(9) 0.0251(9) 0.0131(9)
O8 0.0375(9) 0.0441(10) 0.0484(10) 0.0050(8) 0.0207(8) 0.0040(7)
F1 0.1204(17) 0.0563(11) 0.0843(15) 0.0067(10) 0.0457(13) -0.0139(11)
F2 0.0587(12) 0.0779(13) 0.1378(19) -0.0148(13) 0.0372(12) -0.0217(10)
F3 0.1098(16) 0.0609(12) 0.1178(17) -0.0344(11) 0.0671(14) -0.0192(11)
F4 0.143(2) 0.0959(16) 0.0557(12) 0.0123(11) 0.0277(12) -0.0355(15)
F5 0.131(2) 0.1121(17) 0.0582(12) -0.0237(12) 0.0349(13) -0.0087(15)
F6 0.0778(15) 0.192(3) 0.0753(14) 0.0414(16) 0.0192(11) 0.0348(16)
F7 0.0749(12) 0.0742(12) 0.0736(12) 0.0144(9) 0.0382(10) -0.0110(10)
F8 0.0766(12) 0.0971(14) 0.0669(12) 0.0357(10) 0.0304(10) 0.0213(11)
F9 0.0929(14) 0.1037(15) 0.0665(12) 0.0070(11) 0.0524(11) 0.0147(12)
F10 0.0756(12) 0.0933(15) 0.0819(13) -0.0172(11) 0.0336(11) -0.0336(11)
F11 0.0826(14) 0.0719(13) 0.1122(17) -0.0349(12) 0.0302(12) -0.0002(11)
F12 0.0890(15) 0.1150(17) 0.0537(12) -0.0011(11) 0.0009(10) -0.0126(12)
C3 0.0480(15) 0.0475(15) 0.0527(16) -0.0058(12) 0.0235(13) -0.0030(12)
C4 0.0491(16) 0.0535(17) 0.0679(19) -0.0098(14) 0.0266(14) -0.0013(13)
C5 0.0414(13) 0.0467(15) 0.0469(15) 0.0071(12) 0.0195(12) 0.0040(11)
C161 0.053(8) 0.056(9) 0.046(6) 0.000(5) 0.029(6) 0.000(6)
C171 0.046(4) 0.066(5) 0.070(7) 0.006(5) 0.020(5) 0.005(4)
C181 0.058(6) 0.083(6) 0.087(9) 0.001(6) 0.044(6) -0.015(4)
C191 0.039(5) 0.083(8) 0.083(9) -0.017(7) 0.025(5) -0.001(5)
C201 0.053(5) 0.060(7) 0.091(6) -0.012(5) 0.027(4) 0.012(4)
C211 0.047(5) 0.046(6) 0.073(6) 0.002(5) 0.027(4) 0.012(4)
C162 0.025(7) 0.044(8) 0.056(9) -0.006(6) 0.015(5) 0.007(6)
C172 0.050(5) 0.092(9) 0.053(7) 0.012(6) 0.028(5) -0.007(5)
C182 0.072(7) 0.106(9) 0.079(9) 0.009(8) 0.044(7) -0.002(6)
C192 0.052(9) 0.102(10) 0.096(12) -0.016(8) 0.045(8) -0.012(8)
C202 0.035(5) 0.085(12) 0.079(7) -0.008(8) 0.016(5) 0.012(6)
C212 0.055(6) 0.063(10) 0.055(5) 0.002(6) 0.023(4) 0.003(5)
C7 0.0423(14) 0.0512(15) 0.0476(15) 0.0003(12) 0.0202(12) 0.0057(12)
C8 0.0389(14) 0.0441(15) 0.0620(18) -0.0098(13) 0.0151(13) 0.0024(11)
C9 0.0479(16) 0.0635(19) 0.080(2) -0.0110(16) 0.0280(16) 0.0027(14)
C10 0.0463(17) 0.073(2) 0.098(3) -0.025(2) 0.0162(18) 0.0167(16)
C11 0.064(2) 0.0511(19) 0.100(3) -0.0025(18) 0.016(2) 0.0194(16)
C12 0.0570(18) 0.0495(17) 0.086(2) 0.0044(16) 0.0202(17) 0.0083(14)
C13 0.0363(13) 0.0438(15) 0.0639(18) -0.0047(13) 0.0143(13) 0.0034(11)
C14 0.0597(19) 0.0532(17) 0.072(2) -0.0107(16) 0.0296(16) -0.0070(14)
C15 0.065(2) 0.078(2) 0.060(2) -0.0029(17) 0.0255(16) -0.0041(17)
C22 0.0599(18) 0.070(2) 0.0535(18) 0.0079(16) 0.0275(15) 0.0075(16)
C23 0.0570(18) 0.071(2) 0.0519(18) -0.0058(15) 0.0165(15) 0.0003(16)

loop_
_atom_type_symbol
_atom_type_description
_atom_type_scat_dispersion_real
_atom_type_scat_dispersion_imag
_atom_type_scat_source
C C 0.0033 0.0016 'International Tables Vol C Tables 4.2.6.8 and 6.1.1.4'
H H 0.0000 0.0000 'International Tables Vol C Tables 4.2.6.8 and 6.1.1.4'
O O 0.0106 0.0060 'International Tables Vol C Tables 4.2.6.8 and 6.1.1.4'
F F 0.0171 0.0103 'International Tables Vol C Tables 4.2.6.8 and 6.1.1.4'
P P 0.1023 0.0942 'International Tables Vol C Tables 4.2.6.8 and 6.1.1.4'

loop_
_geom_angle_atom_site_label_1
_geom_angle_atom_site_label_2
_geom_angle_atom_site_label_3
_geom_angle
O2 P1 O3 118.37(11)
O2 P1 O8 96.99(10)
O3 P1 O8 84.95(9)
O2 P1 O1 91.53(10)
O3 P1 O1 91.59(9)
O8 P1 O1 171.46(10)
O2 P1 C7 106.64(11)
O3 P1 C7 134.66(12)
O8 P1 C7 84.54(11)
O1 P1 C7 92.43(11)
C8 O1 P1 112.83(17)
C3 O2 P1 125.47(16)
C13 O3 P1 113.82(16)
C7 O6 C5 111.86(19)
C5 O8 P1 111.39(15)
O2 C3 C15 107.3(2)
O2 C3 C14 102.7(2)
C15 C3 C14 109.8(3)
O2 C3 C4 114.8(2)
C15 C3 C4 112.3(2)
C14 C3 C4 109.3(2)
C5 C4 C3 112.5(2)
C5 C4 H4A 109.1
C3 C4 H4A 109.1
C5 C4 H4B 109.1
C3 C4 H4B 109.1
H4A C4 H4B 107.8
O8 C5 O6 106.40(19)
O8 C5 C161 110.7(10)
O6 C5 C161 106.3(9)
O8 C5 C162 109.8(9)
O6 C5 C162 111.3(9)
O8 C5 C4 109.4(2)
O6 C5 C4 108.0(2)
C161 C5 C4 115.6(15)
C162 C5 C4 111.7(15)
C211 C161 C171 120.6(9)
C211 C161 C5 119.7(11)
C171 C161 C5 119.6(10)
C161 C171 C181 119.6(10)
C161 C171 H171 120.2
C181 C171 H171 120.2
C191 C181 C171 120.3(10)
C191 C181 H181 119.8
C171 C181 H181 119.8
C181 C191 C201 119.9(11)
C181 C191 H191 120.1
C201 C191 H191 120.1
C191 C201 C211 120.4(11)
C191 C201 H201 119.8
C211 C201 H201 119.8
C161 C211 C201 119.1(11)
C161 C211 H211 120.4
C201 C211 H211 120.4
C172 C162 C212 118.6(10)
C172 C162 C5 119.6(10)
C212 C162 C5 121.6(12)
C162 C172 C182 120.9(11)
C162 C172 H172 119.5
C182 C172 H172 119.5
C192 C182 C172 120.5(12)
C192 C182 H182 119.8
C172 C182 H182 119.8
C182 C192 C202 119.9(13)
C182 C192 H192 120.0
C202 C192 H192 120.0
C192 C202 C212 119.5(12)
C192 C202 H202 120.2
C212 C202 H202 120.2
C162 C212 C202 120.5(12)
C162 C212 H212 119.7
C202 C212 H212 119.7
O6 C7 C23 110.8(2)
O6 C7 C22 105.3(2)
C23 C7 C22 109.5(2)
O6 C7 P1 103.52(17)
C23 C7 P1 110.8(2)
C22 C7 P1 116.58(19)
C13 C8 C9 121.1(3)
C13 C8 O1 110.8(2)
C9 C8 O1 128.1(3)
C8 C9 C10 116.4(3)
C8 C9 H9 121.8
C10 C9 H9 121.8
C11 C10 C9 121.7(3)
C11 C10 H10 119.1
C9 C10 H10 119.1
C10 C11 C12 121.9(3)
C10 C11 H11 119.0
C12 C11 H11 119.0
C13 C12 C11 115.2(3)
C13 C12 H12 122.4
C11 C12 H12 122.4
C12 C13 C8 123.7(3)
C12 C13 O3 125.5(3)
C8 C13 O3 110.9(2)
F1 C14 F2 106.5(3)
F1 C14 F3 107.4(3)
F2 C14 F3 108.1(3)
F1 C14 C3 111.2(3)
F2 C14 C3 112.6(3)
F3 C14 C3 110.8(2)
F4 C15 F6 107.6(3)
F4 C15 F5 106.2(3)
F6 C15 F5 107.1(3)
F4 C15 C3 112.3(3)
F6 C15 C3 111.6(3)
F5 C15 C3 111.7(3)
F7 C22 F8 107.3(3)
F7 C22 F9 107.7(3)
F8 C22 F9 107.2(3)
F7 C22 C7 111.6(2)
F8 C22 C7 110.8(2)
F9 C22 C7 112.0(3)
F12 C23 F11 108.7(3)
F12 C23 F10 105.7(3)
F11 C23 F10 106.9(3)
F12 C23 C7 113.5(3)
F11 C23 C7 110.7(2)
F10 C23 C7 111.0(2)

loop_
_geom_bond_atom_site_label_1
_geom_bond_atom_site_label_2
_geom_bond_distance
P1 O2 1.5979(19)
P1 O3 1.610(2)
P1 O8 1.6527(18)
P1 O1 1.669(2)
P1 C7 1.887(3)
O1 C8 1.374(3)
O2 C3 1.435(3)
O3 C13 1.395(3)
O6 C7 1.405(3)
O6 C5 1.467(3)
O8 C5 1.389(3)
F1 C14 1.309(4)
F2 C14 1.319(4)
F3 C14 1.325(3)
F4 C15 1.306(4)
F5 C15 1.321(4)
F6 C15 1.314(4)
F7 C22 1.321(4)
F8 C22 1.326(3)
F9 C22 1.334(4)
F10 C23 1.325(4)
F11 C23 1.322(4)
F12 C23 1.314(4)
C3 C15 1.531(4)
C3 C14 1.545(4)
C3 C4 1.547(4)
C4 C5 1.526(4)
C4 H4A 0.9700
C4 H4B 0.9700
C5 C161 1.505(10)
C5 C162 1.525(9)
C161 C211 1.373(12)
C161 C171 1.378(12)
C171 C181 1.385(10)
C171 H171 0.9300
C181 C191 1.363(12)
C181 H181 0.9300
C191 C201 1.379(8)
C191 H191 0.9300
C201 C211 1.386(11)
C201 H201 0.9300
C211 H211 0.9300
C162 C172 1.376(13)
C162 C212 1.377(13)
C172 C182 1.379(12)
C172 H172 0.9300
C182 C192 1.354(13)
C182 H182 0.9300
C192 C202 1.382(8)
C192 H192 0.9300
C202 C212 1.392(12)
C202 H202 0.9300
C212 H212 0.9300
C7 C23 1.544(4)
C7 C22 1.547(4)
C8 C13 1.366(4)
C8 C9 1.367(4)
C9 C10 1.388(5)
C9 H9 0.9300
C10 C11 1.367(5)
C10 H10 0.9300
C11 C12 1.386(5)
C11 H11 0.9300
C12 C13 1.364(4)
C12 H12 0.9300

loop_
_geom_torsion_atom_site_label_1
_geom_torsion_atom_site_label_2
_geom_torsion_atom_site_label_3
_geom_torsion_atom_site_label_4
_geom_torsion
O2 P1 O1 C8 -115.33(18)
O3 P1 O1 C8 3.11(18)
C7 P1 O1 C8 137.94(19)
O3 P1 O2 C3 92.7(2)
O8 P1 O2 C3 4.6(2)
O1 P1 O2 C3 -174.7(2)
C7 P1 O2 C3 -81.7(2)
O2 P1 O3 C13 89.63(19)
O8 P1 O3 C13 -175.14(18)
O1 P1 O3 C13 -2.96(18)
C7 P1 O3 C13 -97.9(2)
O2 P1 O8 C5 -61.55(17)
O3 P1 O8 C5 -179.57(17)
C7 P1 O8 C5 44.60(17)
P1 O2 C3 C15 -91.1(2)
P1 O2 C3 C14 153.11(19)
P1 O2 C3 C4 34.5(3)
O2 C3 C4 C5 -22.9(3)
C15 C3 C4 C5 100.1(3)
C14 C3 C4 C5 -137.7(3)
P1 O8 C5 O6 -39.0(2)
P1 O8 C5 C161 -154.1(13)
P1 O8 C5 C162 -159.6(14)
P1 O8 C5 C4 77.4(2)
C7 O6 C5 O8 6.4(3)
C7 O6 C5 C161 124.4(14)
C7 O6 C5 C162 126.0(14)
C7 O6 C5 C4 -111.0(2)
C3 C4 C5 O8 -29.5(3)
C3 C4 C5 O6 86.0(3)
C3 C4 C5 C161 -155.2(6)
C3 C4 C5 C162 -151.3(6)
O8 C5 C161 C211 157(2)
O6 C5 C161 C211 42(3)
C4 C5 C161 C211 -78(3)
O8 C5 C161 C171 -26(3)
O6 C5 C161 C171 -141(2)
C4 C5 C161 C171 99(3)
C211 C161 C171 C181 -1(4)
C5 C161 C171 C181 -178.1(18)
C161 C171 C181 C191 -1(3)
C171 C181 C191 C201 2(3)
C181 C191 C201 C211 -1(3)
C171 C161 C211 C201 2(4)
C5 C161 C211 C201 179.0(19)
C191 C201 C211 C161 -1(3)
O8 C5 C162 C172 -41(3)
O6 C5 C162 C172 -158(2)
C4 C5 C162 C172 81(3)
O8 C5 C162 C212 134(3)
O6 C5 C162 C212 17(3)
C4 C5 C162 C212 -104(3)
C212 C162 C172 C182 2(4)
C5 C162 C172 C182 177(2)
C162 C172 C182 C192 -1(3)
C172 C182 C192 C202 0(4)
C182 C192 C202 C212 0(4)
C172 C162 C212 C202 -2(4)
C5 C162 C212 C202 -178(2)
C192 C202 C212 C162 2(4)
C5 O6 C7 C23 -96.0(3)
C5 O6 C7 C22 145.7(2)
C5 O6 C7 P1 22.8(2)
O2 P1 C7 O6 58.36(18)
O3 P1 C7 O6 -114.68(18)
O8 P1 C7 O6 -37.32(16)
O1 P1 C7 O6 150.68(17)
O2 P1 C7 C23 177.19(18)
O3 P1 C7 C23 4.1(3)
O8 P1 C7 C23 81.51(19)
O1 P1 C7 C23 -90.5(2)
O2 P1 C7 C22 -56.7(2)
O3 P1 C7 C22 130.2(2)
O8 P1 C7 C22 -152.4(2)
O1 P1 C7 C22 35.6(2)
P1 O1 C8 C13 -2.4(3)
P1 O1 C8 C9 179.2(2)
C13 C8 C9 C10 0.1(4)
O1 C8 C9 C10 178.4(3)
C8 C9 C10 C11 0.0(5)
C9 C10 C11 C12 -0.1(6)
C10 C11 C12 C13 0.1(5)
C11 C12 C13 C8 0.0(5)
C11 C12 C13 O3 -178.7(3)
C9 C8 C13 C12 -0.1(5)
O1 C8 C13 C12 -178.6(3)
C9 C8 C13 O3 178.8(2)
O1 C8 C13 O3 0.3(3)
P1 O3 C13 C12 -179.0(2)
P1 O3 C13 C8 2.1(3)
O2 C3 C14 F1 -59.7(3)
C15 C3 C14 F1 -173.6(3)
C4 C3 C14 F1 62.7(3)
O2 C3 C14 F2 59.8(3)
C15 C3 C14 F2 -54.2(3)
C4 C3 C14 F2 -177.9(3)
O2 C3 C14 F3 -179.0(2)
C15 C3 C14 F3 67.1(3)
C4 C3 C14 F3 -56.6(3)
O2 C3 C15 F4 73.6(3)
C14 C3 C15 F4 -175.4(3)
C4 C3 C15 F4 -53.5(4)
O2 C3 C15 F6 -47.3(3)
C14 C3 C15 F6 63.7(4)
C4 C3 C15 F6 -174.4(3)
O2 C3 C15 F5 -167.2(2)
C14 C3 C15 F5 -56.2(3)
C4 C3 C15 F5 65.7(3)
O6 C7 C22 F7 -73.0(3)
C23 C7 C22 F7 167.8(2)
P1 C7 C22 F7 41.1(3)
O6 C7 C22 F8 46.4(3)
C23 C7 C22 F8 -72.8(3)
P1 C7 C22 F8 160.5(2)
O6 C7 C22 F9 166.1(2)
C23 C7 C22 F9 46.9(3)
P1 C7 C22 F9 -79.8(3)
O6 C7 C23 F12 -76.8(3)
C22 C7 C23 F12 39.0(3)
P1 C7 C23 F12 168.9(2)
O6 C7 C23 F11 160.7(2)
C22 C7 C23 F11 -83.5(3)
P1 C7 C23 F11 46.4(3)
O6 C7 C23 F10 42.2(3)
C22 C7 C23 F10 157.9(2)
P1 C7 C23 F10 -72.1(3)
